data_2104657
loop_
_publ_author_name
'Johnstone, Russell D. L.'
'Lennie, Alistair R.'
'Parsons, Simon'
'Pidcock, Elna'
'Warren, John E.'

_publ_section_title
;
 Comparison of the effects of pressure on three layered hydrates: a
 partially successful attempt to predict a high-pressure phase
 transition
;
_journal_issue 6
_journal_name_full 'Acta Crystallographica Section B'
_journal_page_first 731
_journal_page_last 748
_journal_paper_doi 10.1107/S0108768109039469
_journal_volume 65
_journal_year 2009
_chemical_formula_moiety 'C9 H13 N1 O6 S1'
_chemical_formula_sum 'C9 H13 N O6 S'
_chemical_formula_weight 263.27
_chemical_name_common 'S-4-Sulfo-L-Phenylalanine monohydrate'
_space_group_IT_number 4
_symmetry_cell_setting monoclinic
_symmetry_space_group_name_Hall 'P 2yb'
_symmetry_space_group_name_H-M 'P 1 21 1'
_atom_sites_solution_hydrogens geom
_atom_sites_solution_primary direct
_cell_angle_alpha 90
_cell_angle_beta 93.590(5)
_cell_angle_gamma 90
_cell_formula_units_Z 2
_cell_length_a 6.5299(5)
_cell_length_b 7.6432(6)
_cell_length_c 11.6081(9)
_cell_measurement_reflns_used 2979
_cell_measurement_temperature 293
_cell_measurement_theta_max 30
_cell_measurement_theta_min 3
_cell_volume 578.22(8)
_computing_cell_refinement 'SAINT (Siemens ,1995)'
_computing_data_collection 'SMART (Siemens, 1993)'
_computing_data_reduction 'SAINT (Siemens ,1995)'
_computing_molecular_graphics 'CAMERON (Watkin et al., 1996)'
_computing_publication_material 'CRYSTALS (Betteridge et al., 2003)'
_computing_structure_refinement 'CRYSTALS (Betteridge et al., 2003)'
_computing_structure_solution 'SIR92 (Altomare et al., 1994)'
_diffrn_ambient_temperature 293
_diffrn_measured_fraction_theta_full 1.000
_diffrn_measured_fraction_theta_max 0.935
_diffrn_measurement_device 'Bruker SMART'
_diffrn_measurement_device_type Area
_diffrn_measurement_method \w
_diffrn_radiation_monochromator graphite
_diffrn_radiation_type 'Mo K\a'
_diffrn_radiation_wavelength 0.71073
_diffrn_reflns_av_R_equivalents 0.0334
_diffrn_reflns_limit_h_max 9
_diffrn_reflns_limit_h_min -9
_diffrn_reflns_limit_k_max 10
_diffrn_reflns_limit_k_min -10
_diffrn_reflns_limit_l_max 16
_diffrn_reflns_limit_l_min 0
_diffrn_reflns_number 7731
_diffrn_reflns_reduction_process
;
 Scaled and merged with Sortav
 R.H. Blessing, (1987) Cryst. Rev. 1, 3-58
 R.H. Blessing, (1989) J. Appl. Cryst. 22, 396-397
;
_diffrn_reflns_theta_full 27.769
_diffrn_reflns_theta_max 30.515
_diffrn_reflns_theta_min 1.758
_diffrn_standards_number 0
_exptl_absorpt_coefficient_mu 0.297
_exptl_absorpt_correction_T_max 0.94
_exptl_absorpt_correction_T_min 0.80
_exptl_absorpt_correction_type multi-scan
_exptl_absorpt_process_details 'SADABS (Siemens, 1996)'
_exptl_crystal_colour colourless
_exptl_crystal_density_diffrn 1.512
_exptl_crystal_density_method 'not measured'
_exptl_crystal_description plate
_exptl_crystal_F_000 276
_exptl_crystal_size_max 0.65
_exptl_crystal_size_mid 0.40
_exptl_crystal_size_min 0.20
_refine_diff_density_max 0.65
_refine_diff_density_min -0.50
_refine_ls_abs_structure_details 'Flack (1983)'
_refine_ls_abs_structure_Flack 0.030(11)
_refine_ls_extinction_method None
_refine_ls_goodness_of_fit_ref 1.1771
_refine_ls_hydrogen_treatment mixed
_refine_ls_matrix_type full
_refine_ls_number_parameters 165
_refine_ls_number_reflns 2999
_refine_ls_number_restraints 4
_refine_ls_R_factor_all 0.0570
_refine_ls_R_factor_gt 0.0528
_refine_ls_shift/su_max 0.000176
_refine_ls_structure_factor_coef Fsqd
_refine_ls_weighting_details
;
 Method, part 1, Chebychev polynomial, (Watkin, 1994, Prince, 1982)
 [weight] = 1.0/[A~0~*T~0~(x)+A~1~*T~1~(x) ... +A~n-1~]*T~n-1~(x)]
 where A~i~ are the Chebychev coefficients listed below and x= Fcalc/Fmax
 Method = Robust Weighting (Prince, 1982)
 W = [weight] * [1-(deltaF/6*sigmaF)^2^]^2^
 A~i~ are:
 61.5 61.6 14.6
;
_refine_ls_weighting_scheme calc
_refine_ls_wR_factor_all 0.0555
_refine_ls_wR_factor_gt 0.0547
_refine_ls_wR_factor_ref 0.0555
_reflns_number_gt 2784
_reflns_number_total 1775
_reflns_threshold_expression I>2.0\s(I)
_cod_data_source_file ws5073.cif
_cod_data_source_block SPMambient
_cod_depositor_comments
;
The following automatic conversions were performed:
'_symmetry_cell_setting' value 'Monoclinic' changed to 'monoclinic'
according to '/home/saulius/struct/CIF-dictionaries/cif_core.dic'
dictionary named 'cif_core.dic' version 2.4.1 from 2010-06-29.

Automatic conversion script
Id: cif_fix_enum 1527 2010-12-29 10:47:43Z saulius 

The following automatic conversions were performed:

'_symmetry_cell_setting' value 'Monoclinic' changed to 'monoclinic'
according to /home/saulius/struct/CIF-dictionaries/cif_core.dic
dictionary named 'cif_core.dic' version 2.4.1 from 2010-06-29.

Automatic conversion script
Id: cif_fix_values 1715 2011-07-08 13:25:40Z adriana 
;
_cod_original_sg_symbol_H-M 'P 1 21 1 '
_cod_original_formula_sum 'C9 H13 N1 O6 S1'
_cod_database_code 2104657
_cod_database_fobs_code 2104657

loop_
_symmetry_equiv_pos_as_xyz
x,y,z
-x,y+1/2,-z

loop_
_atom_site_type_symbol
_atom_site_label
_atom_site_fract_x
_atom_site_fract_y
_atom_site_fract_z
_atom_site_U_iso_or_equiv
_atom_site_adp_type
_atom_site_occupancy
_atom_site_disorder_assembly
_atom_site_disorder_group
S S1 0.23668(12) 0.78953(15) -0.28029(5) 0.0339 Uani 1.0000 . .
N N1 0.5075(3) 0.6692(3) 0.40881(16) 0.0376 Uani 1.0000 . .
O O1 0.2564(3) 0.9357(3) 0.43837(15) 0.0437 Uani 1.0000 . .
O O2 0.1927(3) 0.9820(3) 0.25029(16) 0.0446 Uani 1.0000 . .
O O3 0.2224(3) 0.9789(3) -0.28148(18) 0.0493 Uani 1.0000 . .
O O4 0.0483(3) 0.7140(3) -0.33283(17) 0.0604 Uani 1.0000 . .
O O5 0.4177(4) 0.7246(3) -0.32837(16) 0.0606 Uani 1.0000 . .
O O6 0.2031(4) 0.4341(3) 0.49552(19) 0.0530 Uani 1.0000 . .
C C1 0.2792(4) 0.9011(4) 0.3398(2) 0.0312 Uani 1.0000 . .
C C2 0.4124(4) 0.7494(3) 0.3028(2) 0.0302 Uani 1.0000 . .
C C3 0.2871(4) 0.6146(3) 0.2306(2) 0.0325 Uani 1.0000 . .
C C4 0.2700(4) 0.6542(4) 0.1032(2) 0.0310 Uani 1.0000 . .
C C5 0.4369(4) 0.6280(4) 0.0362(2) 0.0378 Uani 1.0000 . .
C C6 0.4258(4) 0.6634(4) -0.0805(2) 0.0395 Uani 1.0000 . .
C C7 0.2473(4) 0.7288(4) -0.1329(2) 0.0315 Uani 1.0000 . .
C C8 0.0792(4) 0.7561(4) -0.0679(2) 0.0384 Uani 1.0000 . .
C C9 0.0911(4) 0.7198(4) 0.0486(2) 0.0389 Uani 1.0000 . .
H H1 0.094(3) 1.045(4) 0.271(3) 0.060(11) Uiso 1.0000 . .
H H2 0.126(5) 0.375(4) 0.450(3) 0.099(11) Uiso 1.0000 . .
H H3 0.135(5) 0.473(5) 0.548(2) 0.099(11) Uiso 1.0000 . .
H H4 0.4072 0.6265 0.4520 0.0548 Uiso 1.0000 . .
H H5 0.5916 0.5803 0.3897 0.0548 Uiso 1.0000 . .
H H6 0.5816 0.7512 0.4502 0.0548 Uiso 1.0000 . .
H H7 0.5233 0.7964 0.2558 0.0358 Uiso 1.0000 . .
H H8 0.3522 0.4985 0.2423 0.0387 Uiso 1.0000 . .
H H9 0.1468 0.6116 0.2583 0.0387 Uiso 1.0000 . .
H H10 0.5615 0.5844 0.0719 0.0445 Uiso 1.0000 . .
H H11 0.5411 0.6425 -0.1246 0.0469 Uiso 1.0000 . .
H H12 -0.0446 0.8007 -0.1040 0.0457 Uiso 1.0000 . .
H H13 -0.0252 0.7390 0.0922 0.0462 Uiso 1.0000 . .

loop_
_atom_site_aniso_label
_atom_site_aniso_U_11
_atom_site_aniso_U_22
_atom_site_aniso_U_33
_atom_site_aniso_U_12
_atom_site_aniso_U_13
_atom_site_aniso_U_23
S1 0.0384(4) 0.0362(4) 0.0263(3) -0.0088(4) -0.0034(3) 0.0015(4)
N1 0.0429(14) 0.0403(15) 0.0286(12) 0.0142(12) -0.0062(10) -0.0020(10)
O1 0.0532(12) 0.0499(16) 0.0279(10) 0.0174(11) 0.0006(9) -0.0018(9)
O2 0.0590(15) 0.0425(13) 0.0315(11) 0.0208(12) -0.0032(10) -0.0006(9)
O3 0.0593(14) 0.0358(12) 0.0533(13) -0.0101(12) 0.0067(10) 0.0087(11)
O4 0.0665(15) 0.0727(18) 0.0394(12) -0.0404(13) -0.0160(10) 0.0174(11)
O5 0.0725(16) 0.0761(19) 0.0341(11) 0.0216(13) 0.0102(10) 0.0059(11)
O6 0.0468(14) 0.0620(19) 0.0502(14) 0.0013(12) 0.0018(10) -0.0035(13)
C1 0.0309(14) 0.0324(16) 0.0298(13) 0.0011(14) -0.0033(11) 0.0029(13)
C2 0.0320(14) 0.0339(18) 0.0246(11) 0.0037(12) 0.0005(10) 0.0016(11)
C3 0.0373(16) 0.0291(16) 0.0305(14) 0.0016(13) -0.0019(12) 0.0031(12)
C4 0.0364(16) 0.0234(15) 0.0327(14) -0.0036(12) -0.0025(12) -0.0031(12)
C5 0.0377(17) 0.0403(18) 0.0346(15) 0.0119(14) -0.0050(12) -0.0035(13)
C6 0.0370(16) 0.0453(19) 0.0369(16) 0.0056(15) 0.0067(13) -0.0013(14)
C7 0.0433(16) 0.0287(15) 0.0221(11) -0.0061(12) -0.0012(11) 0.0008(11)
C8 0.0368(15) 0.041(2) 0.0364(13) 0.0056(14) -0.0089(11) 0.0008(13)
C9 0.0358(16) 0.0487(19) 0.0319(14) 0.0036(14) 0.0004(12) -0.0029(13)

loop_
_atom_type_symbol
_atom_type_scat_dispersion_real
_atom_type_scat_dispersion_imag
_atom_type_scat_source
C 0.0033 0.0016 'International Tables Vol C 4.2.6.8 and 6.1.1.4'
H 0.0000 0.0000 'International Tables Vol C 4.2.6.8 and 6.1.1.4'
N 0.0061 0.0033 'International Tables Vol C 4.2.6.8 and 6.1.1.4'
O 0.0106 0.0060 'International Tables Vol C 4.2.6.8 and 6.1.1.4'
S 0.1246 0.1234 'International Tables Vol C 4.2.6.8 and 6.1.1.4'

loop_
_geom_angle_atom_site_label_1
_geom_angle_atom_site_label_2
_geom_angle_atom_site_label_3
_geom_angle_site_symmetry_1
_geom_angle_site_symmetry_2
_geom_angle_site_symmetry_3
_geom_angle
_geom_angle_publ_flag
O3 S1 O4 . . . 109.84(15) yes
O3 S1 O5 . . . 113.43(15) yes
O4 S1 O5 . . . 113.36(15) yes
O3 S1 C7 . . . 105.64(12) yes
O4 S1 C7 . . . 106.34(13) yes
O5 S1 C7 . . . 107.67(13) yes
C2 N1 H4 . . . 109.2 no
C2 N1 H5 . . . 109.6 no
H4 N1 H5 . . . 109.5 no
C2 N1 H6 . . . 109.6 no
H4 N1 H6 . . . 109.5 no
H5 N1 H6 . . . 109.5 no
C1 O2 H1 . . . 110(2) no
H2 O6 H3 . . . 109(3) no
O2 C1 O1 . . . 125.7(3) yes
O2 C1 C2 . . . 111.2(2) yes
O1 C1 C2 . . . 123.1(2) yes
C1 C2 N1 . . . 107.32(19) yes
C1 C2 C3 . . . 111.7(2) yes
N1 C2 C3 . . . 111.0(2) yes
C1 C2 H7 . . . 109.0 no
N1 C2 H7 . . . 108.8 no
C3 C2 H7 . . . 108.9 no
C2 C3 C4 . . . 113.9(2) yes
C2 C3 H8 . . . 108.5 no
C4 C3 H8 . . . 108.6 no
C2 C3 H9 . . . 108.1 no
C4 C3 H9 . . . 108.1 no
H8 C3 H9 . . . 109.5 no
C3 C4 C5 . . . 120.4(2) yes
C3 C4 C9 . . . 121.9(3) yes
C5 C4 C9 . . . 117.6(3) yes
C4 C5 C6 . . . 121.7(3) yes
C4 C5 H10 . . . 119.1 no
C6 C5 H10 . . . 119.2 no
C5 C6 C7 . . . 119.8(3) yes
C5 C6 H11 . . . 120.1 no
C7 C6 H11 . . . 120.1 no
S1 C7 C6 . . . 120.2(2) yes
S1 C7 C8 . . . 120.2(2) yes
C6 C7 C8 . . . 119.5(2) yes
C7 C8 C9 . . . 120.4(2) yes
C7 C8 H12 . . . 119.7 no
C9 C8 H12 . . . 119.9 no
C4 C9 C8 . . . 121.0(3) yes
C4 C9 H13 . . . 119.4 no
C8 C9 H13 . . . 119.6 no

loop_
_geom_bond_atom_site_label_1
_geom_bond_atom_site_label_2
_geom_bond_site_symmetry_1
_geom_bond_site_symmetry_2
_geom_bond_distance
_geom_bond_publ_flag
S1 O3 . . 1.451(2) yes
S1 O4 . . 1.458(2) yes
S1 O5 . . 1.428(2) yes
S1 C7 . . 1.770(2) yes
N1 C2 . . 1.477(3) yes
N1 H4 . . 0.910 no
N1 H5 . . 0.910 no
N1 H6 . . 0.910 no
O1 C1 . . 1.193(3) yes
O2 C1 . . 1.307(3) yes
O2 H1 . . 0.849(10) no
O6 H2 . . 0.842(10) no
O6 H3 . . 0.830(10) no
C1 C2 . . 1.527(3) yes
C2 C3 . . 1.532(3) yes
C2 H7 . . 1.000 no
C3 C4 . . 1.507(3) yes
C3 H8 . . 0.990 no
C3 H9 . . 0.990 no
C4 C5 . . 1.392(4) yes
C4 C9 . . 1.387(4) yes
C5 C6 . . 1.379(3) yes
C5 H10 . . 0.950 no
C6 C7 . . 1.375(4) yes
C6 H11 . . 0.950 no
C7 C8 . . 1.386(4) yes
C8 C9 . . 1.378(3) yes
C8 H12 . . 0.950 no
C9 H13 . . 0.950 no

loop_
_cod_related_entry_id
_cod_related_entry_database
_cod_related_entry_code
1 ChemSpider 30654548
